data_4114672
loop_
_publ_author_name
'Shin-ichiro Noro'
'Ryo Kitaura'
'Mitsuru Kondo'
'Susumu Kitagawa'
'Tomohiko Ishii'
'Hiroyuki Matsuzaka'
'Masahiro Yamashita'

_publ_section_title
;
 Framework Engineering by Anions and Porous Functionalities of
 Cu(II)/4,4'-bpy Coordination Polymers
;
_journal_name_full 'Journal of the American Chemical Society'
_journal_page_first 2568
_journal_page_last 2583
_journal_paper_doi 10.1021/ja0113192
_journal_volume 124
_journal_year 2002
_chemical_formula_sum 'C29 H38 Cu F12 N5 O5 P2'
_chemical_formula_weight 890.12
_space_group_IT_number 41
_symmetry_cell_setting orthorhombic
_symmetry_Int_Tables_number 41
_symmetry_space_group_name_Hall 'A 2 -2ab'
_symmetry_space_group_name_H-M 'A b a 2'
_cell_angle_alpha 90
_cell_angle_beta 90
_cell_angle_gamma 90
_cell_formula_units_Z 8
_cell_length_a 45.47(1)
_cell_length_b 20.523(8)
_cell_length_c 8.229(3)
_cell_measurement_temperature 223
_cell_volume 7679(4)
_computing_data_reduction 'teXsan Ver. 1.11'
_computing_publication_material 'teXsan Ver. 1.11'
_computing_structure_refinement 'teXsan Ver. 1.10'
_computing_structure_solution SIR92
_diffrn_measured_fraction_theta_full 3.4704
_diffrn_measured_fraction_theta_max 3.4704
_diffrn_measurement_device_type 'Rigaku/MSC Mercury CCD'
_diffrn_measurement_method \w
_diffrn_radiation_type 'Mo K\a'
_diffrn_radiation_wavelength 0.7107
_diffrn_reflns_av_R_equivalents 0.022
_diffrn_reflns_limit_h_max 56
_diffrn_reflns_limit_h_min -39
_diffrn_reflns_limit_k_max 22
_diffrn_reflns_limit_k_min -25
_diffrn_reflns_limit_l_max 8
_diffrn_reflns_limit_l_min -10
_diffrn_reflns_number 15553
_diffrn_reflns_theta_full 26.73
_diffrn_reflns_theta_max 26.73
_exptl_absorpt_coefficient_mu 7.54
_exptl_absorpt_correction_type none
_exptl_crystal_colour purple
_exptl_crystal_density_diffrn 1.540
_exptl_crystal_description prism
_exptl_crystal_size_max 0.500
_exptl_crystal_size_mid 0.400
_exptl_crystal_size_min 0.400
_refine_diff_density_max 1.23
_refine_diff_density_min -1.11
_refine_ls_extinction_method none
_refine_ls_goodness_of_fit_ref 3.373
_refine_ls_hydrogen_treatment noref
_refine_ls_number_parameters 461
_refine_ls_number_reflns 3164
_refine_ls_R_factor_gt 0.1002
_refine_ls_shift/su_max 0.6175
_refine_ls_structure_factor_coef F
_refine_ls_weighting_details 'w = 1/[\s^2^(Fo) + 0.00063|Fo|^2^]'
_refine_ls_weighting_scheme calc
_refine_ls_wR_factor_ref 0.1259
_reflns_number_gt 3164
_reflns_number_total 15196
_reflns_threshold_expression F^2^>2.0\s(F^2^)
_cod_data_source_file ja0113192_4.cif
_cod_data_source_block {[Cu2(4,4'-bpy)5(H2O)4].4PF6.2H2O.4EtOH}n
_cod_original_sg_symbol_H-M 'A b a 2 '
_cod_original_formula_sum 'C29 H38 Cu F12 N5 O5 P2 '
_cod_database_code 4114672

loop_
_symmetry_equiv_pos_as_xyz
x,y,z
-x,-y,z
1/2-x,1/2+y,z
1/2+x,1/2-y,z
x,1/2+y,1/2+z
-x,1/2-y,1/2+z
1/2-x,y,1/2+z
1/2+x,-y,1/2+z

loop_
_atom_site_label
_atom_site_type_symbol
_atom_site_fract_x
_atom_site_fract_y
_atom_site_fract_z
_atom_site_U_iso_or_equiv
_atom_site_adp_type
_atom_site_occupancy
_atom_site_calc_flag
Cu(1) Cu 0.62113(2) 0.03287(4) 0.311(1) 0.0383(2) Uani 1.00 d
P(1) P 0.67417(5) 0.2968(1) 0.084(1) 0.0586(6) Uani 1.00 d
P(2) P 0.54828(7) 0.3848(1) 0.249(1) 0.0720(8) Uani 1.00 d
F(1) F 0.6725(1) 0.2687(3) 0.265(1) 0.082(2) Uani 1.00 d
F(2) F 0.6749(2) 0.3232(4) -0.093(1) 0.107(2) Uani 1.00 d
F(3) F 0.6530(1) 0.2409(3) 0.026(1) 0.090(2) Uani 1.00 d
F(4) F 0.6948(1) 0.3549(3) 0.141(2) 0.109(3) Uani 1.00 d
F(5) F 0.7014(1) 0.2526(3) 0.046(2) 0.095(2) Uani 1.00 d
F(6) F 0.6465(1) 0.3417(3) 0.120(1) 0.106(2) Uani 1.00 d
F(7) F 0.5389(2) 0.3153(4) 0.238(2) 0.156(4) Uani 1.00 d
F(8) F 0.5592(2) 0.4591(3) 0.263(2) 0.140(3) Uani 1.00 d
F(9) F 0.5569(2) 0.3745(4) 0.434(1) 0.121(3) Uani 1.00 d
F(10) F 0.5413(2) 0.3969(4) 0.066(1) 0.145(3) Uani 1.00 d
F(11) F 0.5804(2) 0.3643(4) 0.192(2) 0.132(3) Uani 1.00 d
F(12) F 0.5184(2) 0.4037(6) 0.312(2) 0.215(5) Uani 1.00 d
O(1) O 0.62304(10) 0.0740(2) 0.035(1) 0.043(1) Uani 1.00 d
O(2) O 0.6222(1) -0.0218(3) 0.626(1) 0.068(2) Uani 1.00 d
O(3) O 0.9275(3) 0.101(1) 0.351(2) 0.256(8) Uani 1.00 d
O(4) O 0.2569(3) 0.1404(6) 0.034(4) 0.35(1) Uani 1.00 d
O(5) O 0.9502 0.2375 0.3914 0.1400 Uani 1.00 d
N(1) N 0.6223(1) -0.0610(3) 0.234(1) 0.042(1) Uani 1.00 d
N(2) N 0.6191(1) -0.3796(3) -0.085(1) 0.035(1) Uani 1.00 d
N(3) N 0.5764(1) 0.0287(2) 0.304(2) 0.039(1) Uani 1.00 d
N(4) N 0.6653(1) 0.0369(2) 0.317(2) 0.037(1) Uani 1.00 d
N(5) N 0.8217(1) 0.0579(4) 0.353(1) 0.054(2) Uani 1.00 d
C(1) C 0.6351(2) -0.0768(3) 0.091(2) 0.050(2) Uani 1.00 d
C(2) C 0.6346(2) -0.1363(4) 0.032(2) 0.050(2) Uani 1.00 d
C(3) C 0.6203(2) -0.1884(3) 0.114(2) 0.043(2) Uani 1.00 d
C(4) C 0.6072(2) -0.1712(3) 0.261(1) 0.047(2) Uani 1.00 d
C(5) C 0.6093(2) -0.1084(3) 0.318(2) 0.042(2) Uani 1.00 d
C(6) C 0.6086(2) -0.3276(3) -0.172(1) 0.047(2) Uani 1.00 d
C(7) C 0.6081(2) -0.2646(3) -0.110(2) 0.051(2) Uani 1.00 d
C(8) C 0.6197(1) -0.2551(3) 0.045(2) 0.036(2) Uani 1.00 d
C(9) C 0.6292(2) -0.3062(3) 0.137(1) 0.048(2) Uani 1.00 d
C(10) C 0.6285(2) -0.3697(3) 0.067(1) 0.043(2) Uani 1.00 d
C(11) C 0.5640(2) 0.0033(4) 0.173(2) 0.049(2) Uani 1.00 d
C(12) C 0.5332(2) -0.0053(4) 0.170(2) 0.051(2) Uani 1.00 d
C(13) C 0.5161(1) 0.0074(3) 0.299(2) 0.048(2) Uani 1.00 d
C(14) C 0.5295(2) 0.0345(4) 0.435(2) 0.050(2) Uani 1.00 d
C(15) C 0.5599(1) 0.0451(4) 0.432(2) 0.050(2) Uani 1.00 d
C(16) C 0.6797(1) 0.0925(3) 0.271(1) 0.038(2) Uani 1.00 d
C(17) C 0.7097(1) 0.1007(3) 0.274(2) 0.048(2) Uani 1.00 d
C(18) C 0.7272(1) 0.0456(3) 0.326(2) 0.039(2) Uani 1.00 d
C(19) C 0.7122(2) -0.0086(3) 0.379(2) 0.047(2) Uani 1.00 d
C(20) C 0.6823(2) -0.0116(3) 0.371(2) 0.046(2) Uani 1.00 d
C(21) C 0.8083(2) 0.0032(4) 0.328(2) 0.055(2) Uani 1.00 d
C(22) C 0.7768(1) -0.0032(4) 0.316(2) 0.053(2) Uani 1.00 d
C(23) C 0.7601(1) 0.0516(3) 0.333(1) 0.038(2) Uani 1.00 d
C(24) C 0.7743(1) 0.1121(4) 0.356(2) 0.051(2) Uani 1.00 d
C(25) C 0.8041(2) 0.1137(4) 0.362(2) 0.057(2) Uani 1.00 d
C(26) C 0.2792(3) 0.2326(6) 0.093(2) 0.117(5) Uani 1.00 d
C(27) C 0.2813(4) 0.1634(7) 0.073(2) 0.133(5) Uani 1.00 d
C(28) C 0.9693 0.2321 0.1317 0.1445 Uani 1.00 d
C(29) C 0.9712 0.2618 0.2898 0.1514 Uani 1.00 d
H(1) H 0.6448 -0.0436 0.0286 0.0605 Uiso 1.00 calc
H(2) H 0.6440 -0.1447 -0.0717 0.0606 Uiso 1.00 calc
H(3) H 0.5968 -0.2030 0.3192 0.0560 Uiso 1.00 calc
H(4) H 0.6011 -0.0986 0.4192 0.0506 Uiso 1.00 calc
H(5) H 0.6013 -0.3349 -0.2809 0.0557 Uiso 1.00 calc
H(6) H 0.6000 -0.2294 -0.1723 0.0608 Uiso 1.00 calc
H(7) H 0.6361 -0.2996 0.2428 0.0574 Uiso 1.00 calc
H(8) H 0.6349 -0.4058 0.1276 0.0515 Uiso 1.00 calc
H(9) H 0.5756 -0.0088 0.0797 0.0583 Uiso 1.00 calc
H(10) H 0.5242 -0.0205 0.0707 0.0614 Uiso 1.00 calc
H(11) H 0.5182 0.0455 0.5260 0.0596 Uiso 1.00 calc
H(12) H 0.5690 0.0646 0.5219 0.0594 Uiso 1.00 calc
H(13) H 0.6681 0.1280 0.2314 0.0460 Uiso 1.00 calc
H(14) H 0.7185 0.1408 0.2409 0.0576 Uiso 1.00 calc
H(15) H 0.7229 -0.0445 0.4199 0.0561 Uiso 1.00 calc
H(16) H 0.6730 -0.0506 0.4039 0.0556 Uiso 1.00 calc
H(17) H 0.8200 -0.0350 0.3163 0.0655 Uiso 1.00 calc
H(18) H 0.7679 -0.0444 0.2947 0.0634 Uiso 1.00 calc
H(19) H 0.7631 0.1510 0.3650 0.0618 Uiso 1.00 calc
H(20) H 0.8135 0.1549 0.3704 0.0677 Uiso 1.00 calc
H(21) H 0.2982 0.2497 0.1161 0.1419 Uiso 1.00 calc
H(22) H 0.2723 0.2520 -0.0068 0.1419 Uiso 1.00 calc
H(23) H 0.2660 0.2427 0.1770 0.1419 Uiso 1.00 calc
H(24) H 0.2873 0.1441 0.1704 0.1565 Uiso 1.00 calc
H(25) H 0.2951 0.1536 -0.0116 0.1565 Uiso 1.00 calc
H(26) H 0.9504 0.2404 0.0864 0.1734 Uiso 1.00 calc
H(27) H 0.9840 0.2499 0.0628 0.1734 Uiso 1.00 calc
H(28) H 0.9721 0.1864 0.1415 0.1734 Uiso 1.00 calc
H(29) H 0.9685 0.3075 0.2792 0.1817 Uiso 1.00 calc
H(30) H 0.9901 0.2533 0.3347 0.1817 Uiso 1.00 calc

loop_
_atom_site_aniso_label
_atom_site_aniso_U_11
_atom_site_aniso_U_22
_atom_site_aniso_U_33
_atom_site_aniso_U_12
_atom_site_aniso_U_13
_atom_site_aniso_U_23
Cu(1) 0.0252(3) 0.0271(3) 0.0627(5) -0.0012(3) 0.0012(5) -0.0125(5)
P(1) 0.061(1) 0.046(1) 0.069(1) 0.0069(9) 0.009(1) -0.001(1)
P(2) 0.073(2) 0.075(1) 0.068(2) 0.007(1) -0.007(1) -0.004(1)
F(1) 0.089(4) 0.087(4) 0.070(3) 0.015(3) 0.003(3) 0.007(3)
F(2) 0.133(5) 0.122(5) 0.067(3) 0.031(4) 0.032(4) 0.020(4)
F(3) 0.079(4) 0.079(4) 0.111(5) -0.024(3) -0.014(4) -0.021(4)
F(4) 0.109(5) 0.069(4) 0.149(7) -0.036(3) -0.013(5) -0.028(4)
F(5) 0.062(3) 0.069(4) 0.155(6) 0.020(2) 0.023(4) -0.014(4)
F(6) 0.108(4) 0.128(5) 0.082(5) 0.082(4) 0.019(4) -0.016(4)
F(7) 0.209(9) 0.087(4) 0.172(10) -0.065(5) 0.013(7) -0.030(6)
F(8) 0.219(9) 0.069(3) 0.132(8) -0.003(4) -0.030(6) -0.015(5)
F(9) 0.158(6) 0.140(6) 0.066(3) 0.028(5) -0.006(4) 0.014(4)
F(10) 0.223(9) 0.144(7) 0.069(3) 0.053(6) -0.048(6) -0.024(4)
F(11) 0.087(4) 0.148(7) 0.162(8) 0.038(4) 0.045(5) 0.045(6)
F(12) 0.065(4) 0.36(1) 0.22(1) 0.020(6) 0.028(6) -0.14(1)
O(1) 0.042(3) 0.035(3) 0.051(3) 0.001(2) 0.010(3) -0.006(2)
O(2) 0.065(4) 0.062(4) 0.077(4) -0.006(3) -0.014(3) -0.015(4)
O(3) 0.142(10) 0.44(2) 0.19(2) 0.11(1) 0.010(10) 0.16(2)
O(4) 0.14(1) 0.17(1) 0.74(5) 0.047(9) -0.04(2) -0.19(2)
O(5) 0.1407 0.1479 0.1314 0.0043 0.0048 0.0013
N(1) 0.033(3) 0.023(2) 0.070(4) 0.005(2) 0.008(3) -0.003(2)
N(2) 0.022(3) 0.031(3) 0.052(3) 0.000(2) 0.002(3) -0.006(3)
N(3) 0.030(1) 0.031(2) 0.057(3) -0.003(2) 0.012(3) -0.013(3)
N(4) 0.028(1) 0.028(2) 0.056(4) -0.002(2) -0.002(4) -0.007(3)
N(5) 0.025(3) 0.073(3) 0.065(5) -0.011(2) 0.003(3) -0.012(4)
C(1) 0.050(4) 0.027(3) 0.075(5) -0.001(3) 0.026(4) -0.004(3)
C(2) 0.060(5) 0.036(3) 0.056(5) -0.005(3) 0.008(4) -0.012(3)
C(3) 0.049(4) 0.026(3) 0.054(4) 0.006(3) 0.005(3) -0.019(3)
C(4) 0.061(5) 0.036(3) 0.043(4) -0.006(3) 0.008(3) -0.003(3)
C(5) 0.055(4) 0.035(3) 0.038(4) 0.009(3) 0.012(4) -0.004(3)
C(6) 0.060(4) 0.035(3) 0.044(5) 0.011(3) -0.022(4) -0.014(3)
C(7) 0.058(5) 0.025(3) 0.069(5) 0.004(3) -0.013(4) -0.012(3)
C(8) 0.027(3) 0.020(2) 0.062(4) 0.001(2) 0.006(3) -0.013(2)
C(9) 0.073(5) 0.029(3) 0.042(5) -0.006(3) -0.008(4) -0.009(2)
C(10) 0.048(4) 0.027(3) 0.054(4) 0.008(3) -0.009(4) -0.008(3)
C(11) 0.027(3) 0.065(5) 0.053(4) -0.004(4) 0.008(3) -0.013(4)
C(12) 0.030(3) 0.070(5) 0.054(5) -0.011(4) -0.008(3) -0.018(4)
C(13) 0.036(3) 0.043(3) 0.064(4) -0.006(3) 0.004(3) -0.018(4)
C(14) 0.023(2) 0.070(5) 0.058(5) 0.007(3) 0.001(3) -0.011(4)
C(15) 0.021(3) 0.064(5) 0.063(5) -0.001(3) 0.009(3) -0.025(4)
C(16) 0.027(2) 0.030(3) 0.058(6) 0.006(2) -0.004(3) 0.002(3)
C(17) 0.026(2) 0.039(3) 0.079(7) -0.006(2) -0.003(4) -0.007(4)
C(18) 0.025(2) 0.049(3) 0.044(4) -0.003(2) 0.011(4) 0.000(4)
C(19) 0.037(3) 0.030(3) 0.074(6) 0.005(3) -0.003(4) 0.011(4)
C(20) 0.035(3) 0.032(3) 0.072(6) -0.003(2) 0.001(4) 0.008(3)
C(21) 0.041(3) 0.058(4) 0.067(6) 0.006(3) -0.007(5) -0.012(5)
C(22) 0.039(3) 0.040(3) 0.081(6) 0.002(2) 0.003(5) -0.004(5)
C(23) 0.021(2) 0.051(3) 0.042(4) 0.005(2) 0.001(3) 0.001(4)
C(24) 0.024(3) 0.049(3) 0.080(7) 0.002(3) 0.008(4) 0.005(4)
C(25) 0.028(3) 0.064(4) 0.078(7) -0.017(3) 0.004(4) -0.005(4)
C(26) 0.15(1) 0.091(6) 0.11(1) -0.018(8) -0.04(1) -0.004(9)
C(27) 0.18(1) 0.089(6) 0.13(1) -0.021(10) 0.02(1) -0.004(9)
C(28) 0.1377 0.1728 0.1231 0.0138 0.0077 -0.0054
C(29) 0.1408 0.1813 0.1321 0.0009 0.0129 -0.0151

loop_
_atom_type_symbol
_atom_type_description
_atom_type_scat_dispersion_real
_atom_type_scat_dispersion_imag
_atom_type_scat_source
Cu Cu 0.320 1.265
;International Tables for Crystallography
(1992, Vol. C, Tables 4.2.6.8 and 6.1.1.1)
;
F F 0.017 0.010
;International Tables for Crystallography
(1992, Vol. C, Tables 4.2.6.8 and 6.1.1.1)
;
O O 0.011 0.006
;International Tables for Crystallography
(1992, Vol. C, Tables 4.2.6.8 and 6.1.1.1)
;
N N 0.006 0.003
;International Tables for Crystallography
(1992, Vol. C, Tables 4.2.6.8 and 6.1.1.1)
;
C C 0.003 0.002
;International Tables for Crystallography
(1992, Vol. C, Tables 4.2.6.8 and 6.1.1.1)
;
H H 0.000 0.000
;International Tables for Crystallography
(1992, Vol. C, Table 6.1.1.2)
;
P P 0.102 0.094
;International Tables for Crystallography
(1992, Vol. C, Tables 4.2.6.8 and 6.1.1.1)
;

loop_
_geom_angle_atom_site_label_1
_geom_angle_atom_site_label_2
_geom_angle_atom_site_label_3
_geom_angle
_geom_angle_site_symmetry_1
_geom_angle_site_symmetry_2
_geom_angle_site_symmetry_3
_geom_angle_publ_flag
O(1) Cu(1) O(2) 175.7(3) . . 0_555 yes
O(1) Cu(1) N(1) 92.2(5) . . 0_555 yes
O(1) Cu(1) N(2) 95.2(4) . 5_555 0_555 yes
O(1) Cu(1) N(3) 91.4(5) . . 0_555 yes
O(1) Cu(1) N(4) 88.5(5) . . 0_555 yes
O(2) Cu(1) N(1) 84.7(5) . . 0_555 yes
O(2) Cu(1) N(2) 87.9(5) . 5_555 0_555 yes
O(2) Cu(1) N(3) 91.4(5) . . 0_555 yes
O(2) Cu(1) N(4) 88.6(5) . . 0_555 yes
N(1) Cu(1) N(2) 172.5(6) . 5_555 0_555 yes
N(1) Cu(1) N(3) 88.7(4) . . 0_555 yes
N(1) Cu(1) N(4) 91.2(4) . . 0_555 yes
N(2) Cu(1) N(3) 90.2(4) 5_555 . 0_555 yes
N(2) Cu(1) N(4) 89.9(4) 5_555 . 0_555 yes
N(3) Cu(1) N(4) 179.9(5) . . 0_555 yes
F(1) P(1) F(2) 178.3(8) . . 0_555 yes
F(1) P(1) F(3) 89.4(7) . . 0_555 yes
F(1) P(1) F(4) 91.4(8) . . 0_555 yes
F(1) P(1) F(5) 91.1(7) . . 0_555 yes
F(1) P(1) F(6) 90.0(6) . . 0_555 yes
F(2) P(1) F(3) 89.0(8) . . 0_555 yes
F(2) P(1) F(4) 90.1(9) . . 0_555 yes
F(2) P(1) F(5) 89.6(8) . . 0_555 yes
F(2) P(1) F(6) 89.3(7) . . 0_555 yes
F(3) P(1) F(4) 178.2(7) . . 0_555 yes
F(3) P(1) F(5) 90.0(6) . . 0_555 yes
F(3) P(1) F(6) 89.7(7) . . 0_555 yes
F(4) P(1) F(5) 91.6(7) . . 0_555 yes
F(4) P(1) F(6) 88.7(7) . . 0_555 yes
F(5) P(1) F(6) 178.9(8) . . 0_555 yes
F(7) P(2) F(8) 178(1) . . 0_555 yes
F(7) P(2) F(9) 90(1) . . 0_555 yes
F(7) P(2) F(10) 91.8(10) . . 0_555 yes
F(7) P(2) F(11) 89.5(9) . . 0_555 yes
F(7) P(2) F(12) 90(1) . . 0_555 yes
F(8) P(2) F(9) 89.1(9) . . 0_555 yes
F(8) P(2) F(10) 88.8(9) . . 0_555 yes
F(8) P(2) F(11) 89.2(9) . . 0_555 yes
F(8) P(2) F(12) 90(1) . . 0_555 yes
F(9) P(2) F(10) 177(1) . . 0_555 yes
F(9) P(2) F(11) 91.2(9) . . 0_555 yes
F(9) P(2) F(12) 85(1) . . 0_555 yes
F(10) P(2) F(11) 86.9(9) . . 0_555 yes
F(10) P(2) F(12) 96(1) . . 0_555 yes
F(11) P(2) F(12) 177(1) . . 0_555 yes
P(1) F(1) F(3) 44.8(4) . . 0_555 yes
P(1) F(1) F(4) 44.1(5) . . 0_555 yes
P(1) F(1) F(5) 43.9(4) . . 0_555 yes
P(1) F(1) F(6) 44.8(4) . . 0_555 yes
F(3) F(1) F(4) 88.8(6) . . 0_555 yes
F(3) F(1) F(5) 59.2(5) . . 0_555 yes
F(3) F(1) F(6) 59.5(5) . . 0_555 yes
F(4) F(1) F(5) 59.7(5) . . 0_555 yes
F(4) F(1) F(6) 58.6(5) . . 0_555 yes
F(5) F(1) F(6) 88.6(6) . . 0_555 yes
P(1) F(2) F(3) 45.7(5) . . 0_555 yes
P(1) F(2) F(4) 45.5(5) . . 0_555 yes
P(1) F(2) F(5) 45.3(5) . . 0_555 yes
P(1) F(2) F(6) 45.9(4) . . 0_555 yes
F(3) F(2) F(4) 91.2(6) . . 0_555 yes
F(3) F(2) F(5) 60.6(5) . . 0_555 yes
F(3) F(2) F(6) 60.7(6) . . 0_555 yes
F(4) F(2) F(5) 61.4(6) . . 0_555 yes
F(4) F(2) F(6) 60.0(6) . . 0_555 yes
F(5) F(2) F(6) 91.2(6) . . 0_555 yes
P(1) F(3) F(1) 45.8(4) . . 0_555 yes
P(1) F(3) F(2) 45.3(5) . . 0_555 yes
P(1) F(3) F(5) 44.9(4) . . 0_555 yes
P(1) F(3) F(6) 45.5(4) . . 0_555 yes
F(1) F(3) F(2) 91.1(6) . . 0_555 yes
F(1) F(3) F(5) 61.1(5) . . 0_555 yes
F(1) F(3) F(6) 60.8(5) . . 0_555 yes
F(2) F(3) F(5) 59.9(5) . . 0_555 yes
F(2) F(3) F(6) 60.0(5) . . 0_555 yes
F(5) F(3) F(6) 90.4(5) . . 0_555 yes
P(1) F(4) F(1) 44.5(5) . . 0_555 yes
P(1) F(4) F(2) 44.4(5) . . 0_555 yes
P(1) F(4) F(5) 43.8(4) . . 0_555 yes
P(1) F(4) F(6) 45.6(4) . . 0_555 yes
F(1) F(4) F(2) 88.9(5) . . 0_555 yes
F(1) F(4) F(5) 59.6(5) . . 0_555 yes
F(1) F(4) F(6) 60.0(5) . . 0_555 yes
F(2) F(4) F(5) 58.8(6) . . 0_555 yes
F(2) F(4) F(6) 59.6(5) . . 0_555 yes
F(5) F(4) F(6) 89.4(5) . . 0_555 yes
P(1) F(5) F(1) 45.1(5) . . 0_555 yes
P(1) F(5) F(2) 45.1(5) . . 0_555 yes
P(1) F(5) F(3) 45.1(4) . . 0_555 yes
P(1) F(5) F(4) 44.6(4) . . 0_555 yes
F(1) F(5) F(2) 90.1(5) . . 0_555 yes
F(1) F(5) F(3) 59.7(5) . . 0_555 yes
F(1) F(5) F(4) 60.6(5) . . 0_555 yes
F(2) F(5) F(3) 59.5(5) . . 0_555 yes
F(2) F(5) F(4) 59.9(6) . . 0_555 yes
F(3) F(5) F(4) 89.7(5) . . 0_555 yes
P(1) F(6) F(1) 45.2(4) . . 0_555 yes
P(1) F(6) F(2) 44.8(5) . . 0_555 yes
P(1) F(6) F(3) 44.8(4) . . 0_555 yes
P(1) F(6) F(4) 45.6(4) . . 0_555 yes
F(1) F(6) F(2) 90.0(5) . . 0_555 yes
F(1) F(6) F(3) 59.7(5) . . 0_555 yes
F(1) F(6) F(4) 61.3(5) . . 0_555 yes
F(2) F(6) F(3) 59.3(5) . . 0_555 yes
F(2) F(6) F(4) 60.3(6) . . 0_555 yes
F(3) F(6) F(4) 90.5(5) . . 0_555 yes
P(2) F(7) F(9) 46.7(6) . . 0_555 yes
P(2) F(7) F(10) 45.3(6) . . 0_555 yes
P(2) F(7) F(11) 47.1(6) . . 0_555 yes
P(2) F(7) F(12) 45.0(7) . . 0_555 yes
F(9) F(7) F(10) 91.9(6) . . 0_555 yes
F(9) F(7) F(11) 62.8(7) . . 0_555 yes
F(9) F(7) F(12) 58.5(8) . . 0_555 yes
F(10) F(7) F(11) 59.5(7) . . 0_555 yes
F(10) F(7) F(12) 63.6(9) . . 0_555 yes
F(11) F(7) F(12) 92.0(8) . . 0_555 yes
P(2) F(8) F(9) 45.1(6) . . 0_555 yes
P(2) F(8) F(10) 44.6(6) . . 0_555 yes
P(2) F(8) F(11) 45.0(5) . . 0_555 yes
P(2) F(8) F(12) 42.8(6) . . 0_555 yes
F(9) F(8) F(10) 89.7(7) . . 0_555 yes
F(9) F(8) F(11) 60.8(6) . . 0_555 yes
F(9) F(8) F(12) 56.4(9) . . 0_555 yes
F(10) F(8) F(11) 58.0(7) . . 0_555 yes
F(10) F(8) F(12) 61.8(8) . . 0_555 yes
F(11) F(8) F(12) 87.8(7) . . 0_555 yes
P(2) F(9) F(7) 43.1(6) . . 0_555 yes
P(2) F(9) F(8) 45.8(6) . . 0_555 yes
P(2) F(9) F(11) 44.4(6) . . 0_555 yes
P(2) F(9) F(12) 45.4(7) . . 0_555 yes
F(7) F(9) F(8) 88.9(7) . . 0_555 yes
F(7) F(9) F(11) 58.3(7) . . 0_555 yes
F(7) F(9) F(12) 59.4(8) . . 0_555 yes
F(8) F(9) F(11) 59.7(7) . . 0_555 yes
F(8) F(9) F(12) 61.2(9) . . 0_555 yes
F(11) F(9) F(12) 89.9(9) . . 0_555 yes
P(2) F(10) F(7) 42.9(6) . . 0_555 yes
P(2) F(10) F(8) 46.5(6) . . 0_555 yes
P(2) F(10) F(11) 47.2(6) . . 0_555 yes
P(2) F(10) F(12) 41.1(7) . . 0_555 yes
F(7) F(10) F(8) 89.4(8) . . 0_555 yes
F(7) F(10) F(11) 59.8(7) . . 0_555 yes
F(7) F(10) F(12) 56.9(8) . . 0_555 yes
F(8) F(10) F(11) 61.7(7) . . 0_555 yes
F(8) F(10) F(12) 59.1(8) . . 0_555 yes
F(11) F(10) F(12) 88.3(8) . . 0_555 yes
P(2) F(11) F(7) 43.4(5) . . 0_555 yes
P(2) F(11) F(8) 45.7(6) . . 0_555 yes
P(2) F(11) F(9) 44.4(6) . . 0_555 yes
P(2) F(11) F(10) 45.9(6) . . 0_555 yes
F(7) F(11) F(8) 89.1(8) . . 0_555 yes
F(7) F(11) F(9) 58.9(7) . . 0_555 yes
F(7) F(11) F(10) 60.7(7) . . 0_555 yes
F(8) F(11) F(9) 59.5(7) . . 0_555 yes
F(8) F(11) F(10) 60.3(7) . . 0_555 yes
F(9) F(11) F(10) 90.3(7) . . 0_555 yes
P(2) F(12) F(7) 44.5(6) . . 0_555 yes
P(2) F(12) F(8) 46.5(7) . . 0_555 yes
P(2) F(12) F(9) 48.7(7) . . 0_555 yes
P(2) F(12) F(10) 42.8(7) . . 0_555 yes
F(7) F(12) F(8) 91.0(7) . . 0_555 yes
F(7) F(12) F(9) 62.0(8) . . 0_555 yes
F(7) F(12) F(10) 59.5(8) . . 0_555 yes
F(8) F(12) F(9) 62.4(7) . . 0_555 yes
F(8) F(12) F(10) 59.1(8) . . 0_555 yes
F(9) F(12) F(10) 91.5(7) . . 0_555 yes
Cu(1) O(1) O(3) 123.0(6) . 7_654 0_555 yes
C(26) O(4) C(27) 37(1) . . 0_555 yes
C(28) O(5) C(29) 35.6377(3) . . 0_555 yes
Cu(1) N(1) N(3) 45.8(3) . . 0_555 yes
Cu(1) N(1) C(1) 120.5(9) . . 0_555 yes
Cu(1) N(1) C(2) 148.7(7) . . 0_555 yes
Cu(1) N(1) C(3) 175.8(6) . . 0_555 yes
Cu(1) N(1) C(4) 150.5(7) . . 0_555 yes
Cu(1) N(1) C(5) 121.5(10) . . 0_555 yes
N(3) N(1) C(1) 130.2(10) . . 0_555 yes
N(3) N(1) C(2) 138.4(7) . . 0_555 yes
N(3) N(1) C(3) 130.9(5) . . 0_555 yes
N(3) N(1) C(4) 112.9(5) . . 0_555 yes
N(3) N(1) C(5) 92.5(8) . . 0_555 yes
C(1) N(1) C(2) 28.3(7) . . 0_555 yes
C(1) N(1) C(3) 58.8(7) . . 0_555 yes
C(1) N(1) C(4) 88.6(8) . . 0_555 yes
C(1) N(1) C(5) 117(1) . . 0_555 yes
C(2) N(1) C(3) 30.6(5) . . 0_555 yes
C(2) N(1) C(4) 60.3(5) . . 0_555 yes
C(2) N(1) C(5) 89.6(9) . . 0_555 yes
C(3) N(1) C(4) 29.7(5) . . 0_555 yes
C(3) N(1) C(5) 59.0(8) . . 0_555 yes
C(4) N(1) C(5) 29.3(8) . . 0_555 yes
Cu(1) N(2) N(4) 45.2(3) 5_544 5_544 0_555 yes
Cu(1) N(2) C(6) 119.5(10) 5_544 . 0_555 yes
Cu(1) N(2) C(7) 148.4(8) 5_544 . 0_555 yes
Cu(1) N(2) C(8) 175.6(6) 5_544 . 0_555 yes
Cu(1) N(2) C(9) 151.6(7) 5_544 . 0_555 yes
Cu(1) N(2) C(10) 121.6(9) 5_544 . 0_555 yes
N(4) N(2) C(6) 125.6(10) 5_544 . 0_555 yes
N(4) N(2) C(7) 136.1(6) 5_544 . 0_555 yes
N(4) N(2) C(8) 131.5(4) 5_544 . 0_555 yes
N(4) N(2) C(9) 116.9(6) 5_544 . 0_555 yes
N(4) N(2) C(10) 96.9(8) 5_544 . 0_555 yes
C(6) N(2) C(7) 29.0(7) . . 0_555 yes
C(6) N(2) C(8) 59.1(7) . . 0_555 yes
C(6) N(2) C(9) 88.7(8) . . 0_555 yes
C(6) N(2) C(10) 118(1) . . 0_555 yes
C(7) N(2) C(8) 30.1(5) . . 0_555 yes
C(7) N(2) C(9) 59.7(6) . . 0_555 yes
C(7) N(2) C(10) 89.9(9) . . 0_555 yes
C(8) N(2) C(9) 29.6(5) . . 0_555 yes
C(8) N(2) C(10) 59.8(7) . . 0_555 yes
C(9) N(2) C(10) 30.2(7) . . 0_555 yes
Cu(1) N(3) N(1) 45.6(3) . . 0_555 yes
Cu(1) N(3) C(11) 117.8(10) . . 0_555 yes
Cu(1) N(3) C(12) 149.0(8) . . 0_555 yes
Cu(1) N(3) C(13) 173.3(5) . . 0_555 yes
Cu(1) N(3) C(14) 151.2(9) . . 0_555 yes
Cu(1) N(3) C(15) 122(1) . . 0_555 yes
N(1) N(3) C(11) 84.0(8) . . 0_555 yes
N(1) N(3) C(12) 109.0(6) . . 0_555 yes
N(1) N(3) C(13) 128.3(5) . . 0_555 yes
N(1) N(3) C(14) 141.0(6) . . 0_555 yes
N(1) N(3) C(15) 137(1) . . 0_555 yes
C(11) N(3) C(12) 31.5(8) . . 0_555 yes
C(11) N(3) C(13) 60.2(8) . . 0_555 yes
C(11) N(3) C(14) 90.2(8) . . 0_555 yes
C(11) N(3) C(15) 119(1) . . 0_555 yes
C(12) N(3) C(13) 28.8(6) . . 0_555 yes
C(12) N(3) C(14) 58.8(6) . . 0_555 yes
C(12) N(3) C(15) 88.5(8) . . 0_555 yes
C(13) N(3) C(14) 30.0(5) . . 0_555 yes
C(13) N(3) C(15) 59.7(8) . . 0_555 yes
C(14) N(3) C(15) 29.7(7) . . 0_555 yes
Cu(1) N(4) N(2) 44.8(3) . 5_555 0_555 yes
Cu(1) N(4) C(16) 120.3(8) . . 0_555 yes
Cu(1) N(4) C(17) 147.9(6) . . 0_555 yes
Cu(1) N(4) C(18) 178.7(5) . . 0_555 yes
Cu(1) N(4) C(19) 152.1(6) . . 0_555 yes
Cu(1) N(4) C(20) 123.9(8) . . 0_555 yes
N(2) N(4) C(16) 86.0(7) 5_555 . 0_555 yes
N(2) N(4) C(17) 109.3(5) 5_555 . 0_555 yes
N(2) N(4) C(18) 134.0(5) 5_555 . 0_555 yes
N(2) N(4) C(19) 147.2(8) 5_555 . 0_555 yes
N(2) N(4) C(20) 141(1) 5_555 . 0_555 yes
C(16) N(4) C(17) 27.6(6) . . 0_555 yes
C(16) N(4) C(18) 58.5(6) . . 0_555 yes
C(16) N(4) C(19) 87.6(7) . . 0_555 yes
C(16) N(4) C(20) 115.8(9) . . 0_555 yes
C(17) N(4) C(18) 30.9(4) . . 0_555 yes
C(17) N(4) C(19) 60.0(5) . . 0_555 yes
C(17) N(4) C(20) 88.1(7) . . 0_555 yes
C(18) N(4) C(19) 29.1(4) . . 0_555 yes
C(18) N(4) C(20) 57.3(7) . . 0_555 yes
C(19) N(4) C(20) 28.2(7) . . 0_555 yes
C(21) N(5) C(22) 29.8(7) . . 0_555 yes
C(21) N(5) C(23) 58.8(8) . . 0_555 yes
C(21) N(5) C(24) 89.1(9) . . 0_555 yes
C(21) N(5) C(25) 116(1) . . 0_555 yes
C(22) N(5) C(23) 29.0(4) . . 0_555 yes
C(22) N(5) C(24) 59.2(5) . . 0_555 yes
C(22) N(5) C(25) 87.0(8) . . 0_555 yes
C(23) N(5) C(24) 30.2(4) . . 0_555 yes
C(23) N(5) C(25) 58.0(7) . . 0_555 yes
C(24) N(5) C(25) 27.8(7) . . 0_555 yes
N(1) C(1) C(2) 122(1) . . 0_555 yes
N(1) C(1) C(3) 92.1(9) . . 0_555 yes
N(1) C(1) C(4) 61.3(7) . . 0_555 yes
N(1) C(1) C(5) 30.7(6) . . 0_555 yes
C(2) C(1) C(3) 30.3(8) . . 0_555 yes
C(2) C(1) C(4) 61.1(9) . . 0_555 yes
C(2) C(1) C(5) 91(1) . . 0_555 yes
C(3) C(1) C(4) 30.8(5) . . 0_555 yes
C(3) C(1) C(5) 61.4(6) . . 0_555 yes
C(4) C(1) C(5) 30.6(5) . . 0_555 yes
N(1) C(2) C(1) 29.3(8) . . 0_555 yes
N(1) C(2) C(3) 92.7(9) . . 0_555 yes
N(1) C(2) C(4) 60.5(6) . . 0_555 yes
N(1) C(2) C(5) 29.7(4) . . 0_555 yes
N(1) C(2) C(8) 122.7(8) . . 0_555 yes
C(1) C(2) C(3) 121(1) . . 0_555 yes
C(1) C(2) C(4) 89(1) . . 0_555 yes
C(1) C(2) C(5) 59.0(9) . . 0_555 yes
C(1) C(2) C(8) 151(1) . . 0_555 yes
C(3) C(2) C(4) 32.2(7) . . 0_555 yes
C(3) C(2) C(5) 63.0(8) . . 0_555 yes
C(3) C(2) C(8) 30.1(6) . . 0_555 yes
C(4) C(2) C(5) 30.8(4) . . 0_555 yes
C(4) C(2) C(8) 62.2(6) . . 0_555 yes
C(5) C(2) C(8) 93.0(7) . . 0_555 yes
N(1) C(3) C(1) 29.0(5) . . 0_555 yes
N(1) C(3) C(2) 56.8(7) . . 0_555 yes
N(1) C(3) C(4) 58.0(7) . . 0_555 yes
N(1) C(3) C(5) 28.4(4) . . 0_555 yes
N(1) C(3) C(7) 149.3(8) . . 0_555 yes
N(1) C(3) C(8) 177(1) . . 0_555 yes
N(1) C(3) C(9) 152.4(8) . . 0_555 yes
C(1) C(3) C(2) 27.8(7) . . 0_555 yes
C(1) C(3) C(4) 87.0(8) . . 0_555 yes
C(1) C(3) C(5) 57.4(6) . . 0_555 yes
C(1) C(3) C(7) 127.4(9) . . 0_555 yes
C(1) C(3) C(8) 149(1) . . 0_555 yes
C(1) C(3) C(9) 154.2(8) . . 0_555 yes
C(2) C(3) C(4) 114(1) . . 0_555 yes
C(2) C(3) C(5) 85.2(8) . . 0_555 yes
C(2) C(3) C(7) 102(1) . . 0_555 yes
C(2) C(3) C(8) 121(1) . . 0_555 yes
C(2) C(3) C(9) 134.5(10) . . 0_555 yes
C(4) C(3) C(5) 29.6(7) . . 0_555 yes
C(4) C(3) C(7) 135(1) . . 0_555 yes
C(4) C(3) C(8) 124(1) . . 0_555 yes
C(4) C(3) C(9) 104(1) . . 0_555 yes
C(5) C(3) C(7) 154.6(8) . . 0_555 yes
C(5) C(3) C(8) 153(1) . . 0_555 yes
C(5) C(3) C(9) 130.7(9) . . 0_555 yes
C(7) C(3) C(8) 29.3(8) . . 0_555 yes
C(7) C(3) C(9) 58.3(5) . . 0_555 yes
C(8) C(3) C(9) 29.0(7) . . 0_555 yes
N(1) C(4) C(1) 30.1(5) . . 0_555 yes
N(1) C(4) C(2) 59.2(5) . . 0_555 yes
N(1) C(4) C(3) 92.3(9) . . 0_555 yes
N(1) C(4) C(5) 28.2(8) . . 0_555 yes
N(1) C(4) C(8) 121.3(7) . . 0_555 yes
C(1) C(4) C(2) 29.1(5) . . 0_555 yes
C(1) C(4) C(3) 62.2(8) . . 0_555 yes
C(1) C(4) C(5) 58.3(9) . . 0_555 yes
C(1) C(4) C(8) 91.2(6) . . 0_555 yes
C(2) C(4) C(3) 33.1(7) . . 0_555 yes
C(2) C(4) C(5) 87.4(10) . . 0_555 yes
C(2) C(4) C(8) 62.1(6) . . 0_555 yes
C(3) C(4) C(5) 120(1) . . 0_555 yes
C(3) C(4) C(8) 29.0(7) . . 0_555 yes
C(5) C(4) C(8) 149(1) . . 0_555 yes
N(1) C(5) C(1) 31.4(7) . . 0_555 yes
N(1) C(5) C(2) 60.7(8) . . 0_555 yes
N(1) C(5) C(3) 92(1) . . 0_555 yes
N(1) C(5) C(4) 122(1) . . 0_555 yes
C(1) C(5) C(2) 29.3(5) . . 0_555 yes
C(1) C(5) C(3) 61.2(6) . . 0_555 yes
C(1) C(5) C(4) 91(1) . . 0_555 yes
C(2) C(5) C(3) 31.9(5) . . 0_555 yes
C(2) C(5) C(4) 61.8(9) . . 0_555 yes
C(3) C(5) C(4) 29.9(8) . . 0_555 yes
N(2) C(6) C(7) 122(1) . . 0_555 yes
N(2) C(6) C(8) 91.2(9) . . 0_555 yes
N(2) C(6) C(9) 61.4(8) . . 0_555 yes
N(2) C(6) C(10) 30.1(7) . . 0_555 yes
C(7) C(6) C(8) 31.3(8) . . 0_555 yes
C(7) C(6) C(9) 61.1(9) . . 0_555 yes
C(7) C(6) C(10) 92(1) . . 0_555 yes
C(8) C(6) C(9) 29.9(4) . . 0_555 yes
C(8) C(6) C(10) 61.1(6) . . 0_555 yes
C(9) C(6) C(10) 31.3(5) . . 0_555 yes
N(2) C(7) C(3) 120.4(8) . . 0_555 yes
N(2) C(7) C(6) 28.6(7) . . 0_555 yes
N(2) C(7) C(8) 88.9(9) . . 0_555 yes
N(2) C(7) C(9) 59.9(5) . . 0_555 yes
N(2) C(7) C(10) 28.9(5) . . 0_555 yes
C(3) C(7) C(6) 148(1) . . 0_555 yes
C(3) C(7) C(8) 31.5(7) . . 0_555 yes
C(3) C(7) C(9) 60.5(6) . . 0_555 yes
C(3) C(7) C(10) 91.5(7) . . 0_555 yes
C(6) C(7) C(8) 117(1) . . 0_555 yes
C(6) C(7) C(9) 88.5(9) . . 0_555 yes
C(6) C(7) C(10) 57.5(9) . . 0_555 yes
C(8) C(7) C(9) 29.0(7) . . 0_555 yes
C(8) C(7) C(10) 60.0(8) . . 0_555 yes
C(9) C(7) C(10) 31.1(4) . . 0_555 yes
N(2) C(8) C(2) 151.0(8) . . 0_555 yes
N(2) C(8) C(3) 179.5(9) . . 0_555 yes
N(2) C(8) C(4) 153.3(7) . . 0_555 yes
N(2) C(8) C(6) 29.7(4) . . 0_555 yes
N(2) C(8) C(7) 61.0(7) . . 0_555 yes
N(2) C(8) C(9) 60.6(7) . . 0_555 yes
N(2) C(8) C(10) 28.8(5) . . 0_555 yes
C(2) C(8) C(3) 28.7(7) . . 0_555 yes
C(2) C(8) C(4) 55.7(5) . . 0_555 yes
C(2) C(8) C(6) 128.9(9) . . 0_555 yes
C(2) C(8) C(7) 101(1) . . 0_555 yes
C(2) C(8) C(9) 132(1) . . 0_555 yes
C(2) C(8) C(10) 154.8(7) . . 0_555 yes
C(3) C(8) C(4) 27.0(7) . . 0_555 yes
C(3) C(8) C(6) 150(1) . . 0_555 yes
C(3) C(8) C(7) 119(1) . . 0_555 yes
C(3) C(8) C(9) 119(1) . . 0_555 yes
C(3) C(8) C(10) 150(1) . . 0_555 yes
C(4) C(8) C(6) 154.5(7) . . 0_555 yes
C(4) C(8) C(7) 130.6(10) . . 0_555 yes
C(4) C(8) C(9) 101(1) . . 0_555 yes
C(4) C(8) C(10) 130.6(8) . . 0_555 yes
C(6) C(8) C(7) 31.3(7) . . 0_555 yes
C(6) C(8) C(9) 90.3(8) . . 0_555 yes
C(6) C(8) C(10) 58.5(6) . . 0_555 yes
C(7) C(8) C(9) 121(1) . . 0_555 yes
C(7) C(8) C(10) 89.8(9) . . 0_555 yes
C(9) C(8) C(10) 31.8(7) . . 0_555 yes
N(2) C(9) C(3) 121.5(7) . . 0_555 yes
N(2) C(9) C(6) 30.0(4) . . 0_555 yes
N(2) C(9) C(7) 60.4(5) . . 0_555 yes
N(2) C(9) C(8) 89.8(9) . . 0_555 yes
N(2) C(9) C(10) 28.1(7) . . 0_555 yes
C(3) C(9) C(6) 91.6(6) . . 0_555 yes
C(3) C(9) C(7) 61.2(6) . . 0_555 yes
C(3) C(9) C(8) 31.8(7) . . 0_555 yes
C(3) C(9) C(10) 149(1) . . 0_555 yes
C(6) C(9) C(7) 30.4(4) . . 0_555 yes
C(6) C(9) C(8) 59.8(8) . . 0_555 yes
C(6) C(9) C(10) 58.0(8) . . 0_555 yes
C(7) C(9) C(8) 29.5(7) . . 0_555 yes
C(7) C(9) C(10) 88.4(9) . . 0_555 yes
C(8) C(9) C(10) 117(1) . . 0_555 yes
N(2) C(10) C(6) 31.0(6) . . 0_555 yes
N(2) C(10) C(7) 61.2(8) . . 0_555 yes
N(2) C(10) C(8) 91.4(9) . . 0_555 yes
N(2) C(10) C(9) 121(1) . . 0_555 yes
C(6) C(10) C(7) 30.2(4) . . 0_555 yes
C(6) C(10) C(8) 60.4(6) . . 0_555 yes
C(6) C(10) C(9) 90.7(9) . . 0_555 yes
C(7) C(10) C(8) 30.2(5) . . 0_555 yes
C(7) C(10) C(9) 60.5(8) . . 0_555 yes
C(8) C(10) C(9) 30.4(8) . . 0_555 yes
N(3) C(11) C(12) 119(1) . . 0_555 yes
N(3) C(11) C(13) 91.3(10) . . 0_555 yes
N(3) C(11) C(14) 60.8(8) . . 0_555 yes
N(3) C(11) C(15) 30.2(7) . . 0_555 yes
C(12) C(11) C(13) 27.9(8) . . 0_555 yes
C(12) C(11) C(14) 58.3(9) . . 0_555 yes
C(12) C(11) C(15) 89.0(10) . . 0_555 yes
C(13) C(11) C(14) 30.5(5) . . 0_555 yes
C(13) C(11) C(15) 61.1(6) . . 0_555 yes
C(14) C(11) C(15) 30.6(5) . . 0_555 yes
N(3) C(12) C(11) 29.4(8) . . 0_555 yes
N(3) C(12) C(13) 93(1) . . 0_555 yes
N(3) C(12) C(13) 124.0(9) . 2_655 0_555 yes
N(3) C(12) C(14) 61.3(6) . . 0_555 yes
N(3) C(12) C(15) 29.9(5) . . 0_555 yes
C(11) C(12) C(13) 122(1) . . 0_555 yes
C(11) C(12) C(13) 153(1) . 2_655 0_555 yes
C(11) C(12) C(14) 90(1) . . 0_555 yes
C(11) C(12) C(15) 59.3(8) . . 0_555 yes
C(13) C(12) C(13) 30.8(7) . 2_655 0_555 yes
C(13) C(12) C(14) 31.9(8) . . 0_555 yes
C(13) C(12) C(15) 63.3(9) . . 0_555 yes
C(13) C(12) C(14) 62.7(7) 2_655 . 0_555 yes
C(13) C(12) C(15) 94.1(7) 2_655 . 0_555 yes
C(14) C(12) C(15) 31.4(5) . . 0_555 yes
N(3) C(13) C(11) 28.5(5) . . 0_555 yes
N(3) C(13) C(12) 58.0(8) . . 0_555 yes
N(3) C(13) C(12) 154.4(10) . 2_655 0_555 yes
N(3) C(13) C(13) 177(1) . 2_655 0_555 yes
N(3) C(13) C(14) 59.5(8) . . 0_555 yes
N(3) C(13) C(14) 149.8(9) . 2_655 0_555 yes
N(3) C(13) C(15) 28.8(5) . . 0_555 yes
C(11) C(13) C(12) 29.5(8) . . 0_555 yes
C(11) C(13) C(12) 129(1) . 2_655 0_555 yes
C(11) C(13) C(13) 151.2(7) . 2_655 0_555 yes
C(11) C(13) C(14) 88.0(9) . . 0_555 yes
C(11) C(13) C(14) 157.9(8) . 2_655 0_555 yes
C(11) C(13) C(15) 57.3(6) . . 0_555 yes
C(12) C(13) C(12) 100(1) . 2_655 0_555 yes
C(12) C(13) C(13) 121.9(9) . 2_655 0_555 yes
C(12) C(13) C(14) 117(1) . . 0_555 yes
C(12) C(13) C(14) 139(1) . 2_655 0_555 yes
C(12) C(13) C(15) 86.8(9) . . 0_555 yes
C(12) C(13) C(13) 27.3(6) 2_655 2_655 0_555 yes
C(12) C(13) C(14) 138(1) 2_655 . 0_555 yes
C(12) C(13) C(14) 55.7(5) 2_655 2_655 0_555 yes
C(12) C(13) C(15) 161.8(8) 2_655 . 0_555 yes
C(13) C(13) C(14) 120.7(9) 2_655 . 0_555 yes
C(13) C(13) C(14) 28.4(6) 2_655 2_655 0_555 yes
C(13) C(13) C(15) 151.3(7) 2_655 . 0_555 yes
C(14) C(13) C(14) 98(1) . 2_655 0_555 yes
C(14) C(13) C(15) 30.6(7) . . 0_555 yes
C(14) C(13) C(15) 126(1) 2_655 . 0_555 yes
N(3) C(14) C(11) 28.9(5) . . 0_555 yes
N(3) C(14) C(12) 59.9(6) . . 0_555 yes
N(3) C(14) C(13) 90.5(10) . . 0_555 yes
N(3) C(14) C(13) 121.4(8) . 2_655 0_555 yes
N(3) C(14) C(15) 28.4(8) . . 0_555 yes
C(11) C(14) C(12) 31.0(5) . . 0_555 yes
C(11) C(14) C(13) 61.6(9) . . 0_555 yes
C(11) C(14) C(13) 92.4(7) . 2_655 0_555 yes
C(11) C(14) C(15) 57.3(8) . . 0_555 yes
C(12) C(14) C(13) 30.7(8) . . 0_555 yes
C(12) C(14) C(13) 61.6(7) . 2_655 0_555 yes
C(12) C(14) C(15) 88(1) . . 0_555 yes
C(13) C(14) C(13) 30.9(7) . 2_655 0_555 yes
C(13) C(14) C(15) 118(1) . . 0_555 yes
C(13) C(14) C(15) 149(1) 2_655 . 0_555 yes
N(3) C(15) C(11) 29.9(7) . . 0_555 yes
N(3) C(15) C(12) 61.6(8) . . 0_555 yes
N(3) C(15) C(13) 91.5(10) . . 0_555 yes
N(3) C(15) C(14) 121(1) . . 0_555 yes
C(11) C(15) C(12) 31.7(5) . . 0_555 yes
C(11) C(15) C(13) 61.6(7) . . 0_555 yes
C(11) C(15) C(14) 92(1) . . 0_555 yes
C(12) C(15) C(13) 29.9(5) . . 0_555 yes
C(12) C(15) C(14) 60.4(9) . . 0_555 yes
C(13) C(15) C(14) 30.5(8) . . 0_555 yes
N(4) C(16) C(17) 124(1) . . 0_555 yes
N(4) C(16) C(18) 92.4(8) . . 0_555 yes
N(4) C(16) C(19) 61.9(7) . . 0_555 yes
N(4) C(16) C(20) 31.7(6) . . 0_555 yes
C(17) C(16) C(18) 32.4(7) . . 0_555 yes
C(17) C(16) C(19) 62.9(8) . . 0_555 yes
C(17) C(16) C(20) 93.2(9) . . 0_555 yes
C(18) C(16) C(19) 30.6(4) . . 0_555 yes
C(18) C(16) C(20) 60.8(5) . . 0_555 yes
C(19) C(16) C(20) 30.3(5) . . 0_555 yes
N(4) C(17) C(16) 27.6(6) . . 0_555 yes
N(4) C(17) C(18) 89.5(8) . . 0_555 yes
N(4) C(17) C(19) 59.0(5) . . 0_555 yes
N(4) C(17) C(20) 29.2(4) . . 0_555 yes
N(4) C(17) C(23) 120.3(7) . . 0_555 yes
C(16) C(17) C(18) 117(1) . . 0_555 yes
C(16) C(17) C(19) 86.5(8) . . 0_555 yes
C(16) C(17) C(20) 56.8(7) . . 0_555 yes
C(16) C(17) C(23) 147.9(10) . . 0_555 yes
C(18) C(17) C(19) 30.6(6) . . 0_555 yes
C(18) C(17) C(20) 60.3(7) . . 0_555 yes
C(18) C(17) C(23) 30.8(6) . . 0_555 yes
C(19) C(17) C(20) 29.8(5) . . 0_555 yes
C(19) C(17) C(23) 61.3(5) . . 0_555 yes
C(20) C(17) C(23) 91.1(6) . . 0_555 yes
N(4) C(18) C(16) 29.1(4) . . 0_555 yes
N(4) C(18) C(17) 59.6(6) . . 0_555 yes
N(4) C(18) C(19) 57.5(7) . . 0_555 yes
N(4) C(18) C(20) 28.2(4) . . 0_555 yes
N(4) C(18) C(22) 152.2(6) . . 0_555 yes
N(4) C(18) C(23) 178.8(10) . . 0_555 yes
N(4) C(18) C(24) 151.0(6) . . 0_555 yes
C(16) C(18) C(17) 30.6(6) . . 0_555 yes
C(16) C(18) C(19) 86.6(8) . . 0_555 yes
C(16) C(18) C(20) 57.3(5) . . 0_555 yes
C(16) C(18) C(22) 167.1(10) . . 0_555 yes
C(16) C(18) C(23) 150(1) . . 0_555 yes
C(16) C(18) C(24) 123.9(6) . . 0_555 yes
C(17) C(18) C(19) 117(1) . . 0_555 yes
C(17) C(18) C(20) 87.8(8) . . 0_555 yes
C(17) C(18) C(22) 143(1) . . 0_555 yes
C(17) C(18) C(23) 119(1) . . 0_555 yes
C(17) C(18) C(24) 94.1(8) . . 0_555 yes
C(19) C(18) C(20) 29.3(7) . . 0_555 yes
C(19) C(18) C(22) 97.7(9) . . 0_555 yes
C(19) C(18) C(23) 123(1) . . 0_555 yes
C(19) C(18) C(24) 144(1) . . 0_555 yes
C(20) C(18) C(22) 126.0(7) . . 0_555 yes
C(20) C(18) C(23) 152(1) . . 0_555 yes
C(20) C(18) C(24) 165.3(9) . . 0_555 yes
C(22) C(18) C(23) 28.9(7) . . 0_555 yes
C(22) C(18) C(24) 56.8(5) . . 0_555 yes
C(23) C(18) C(24) 28.0(6) . . 0_555 yes
N(4) C(19) C(16) 30.5(4) . . 0_555 yes
N(4) C(19) C(17) 61.1(5) . . 0_555 yes
N(4) C(19) C(18) 93.4(9) . . 0_555 yes
N(4) C(19) C(20) 27.6(6) . . 0_555 yes
N(4) C(19) C(23) 123.2(7) . . 0_555 yes
C(16) C(19) C(17) 30.5(4) . . 0_555 yes
C(16) C(19) C(18) 62.9(7) . . 0_555 yes
C(16) C(19) C(20) 58.2(7) . . 0_555 yes
C(16) C(19) C(23) 92.7(6) . . 0_555 yes
C(17) C(19) C(18) 32.4(6) . . 0_555 yes
C(17) C(19) C(20) 88.7(9) . . 0_555 yes
C(17) C(19) C(23) 62.2(5) . . 0_555 yes
C(18) C(19) C(20) 120(1) . . 0_555 yes
C(18) C(19) C(23) 29.9(7) . . 0_555 yes
C(20) C(19) C(23) 150(1) . . 0_555 yes
N(4) C(20) C(16) 32.6(6) . . 0_555 yes
N(4) C(20) C(17) 62.7(7) . . 0_555 yes
N(4) C(20) C(18) 94.5(8) . . 0_555 yes
N(4) C(20) C(19) 124(1) . . 0_555 yes
C(16) C(20) C(17) 30.1(4) . . 0_555 yes
C(16) C(20) C(18) 61.9(5) . . 0_555 yes
C(16) C(20) C(19) 91.6(9) . . 0_555 yes
C(17) C(20) C(18) 31.9(4) . . 0_555 yes
C(17) C(20) C(19) 61.5(8) . . 0_555 yes
C(18) C(20) C(19) 29.7(7) . . 0_555 yes
N(5) C(21) C(22) 123(1) . . 0_555 yes
N(5) C(21) C(23) 93.8(10) . . 0_555 yes
N(5) C(21) C(24) 62.7(8) . . 0_555 yes
N(5) C(21) C(25) 33.0(7) . . 0_555 yes
C(22) C(21) C(23) 29.9(7) . . 0_555 yes
C(22) C(21) C(24) 61.0(8) . . 0_555 yes
C(22) C(21) C(25) 90.7(9) . . 0_555 yes
C(23) C(21) C(24) 31.1(4) . . 0_555 yes
C(23) C(21) C(25) 60.8(6) . . 0_555 yes
C(24) C(21) C(25) 29.7(5) . . 0_555 yes
N(5) C(22) C(18) 123.9(7) . . 0_555 yes
N(5) C(22) C(21) 26.4(7) . . 0_555 yes
N(5) C(22) C(23) 91.7(9) . . 0_555 yes
N(5) C(22) C(24) 60.6(5) . . 0_555 yes
N(5) C(22) C(25) 30.8(4) . . 0_555 yes
C(18) C(22) C(21) 150(1) . . 0_555 yes
C(18) C(22) C(23) 32.3(7) . . 0_555 yes
C(18) C(22) C(24) 63.3(5) . . 0_555 yes
C(18) C(22) C(25) 93.1(6) . . 0_555 yes
C(21) C(22) C(23) 118(1) . . 0_555 yes
C(21) C(22) C(24) 87.0(9) . . 0_555 yes
C(21) C(22) C(25) 57.3(8) . . 0_555 yes
C(23) C(22) C(24) 31.1(6) . . 0_555 yes
C(23) C(22) C(25) 60.9(8) . . 0_555 yes
C(24) C(22) C(25) 29.8(5) . . 0_555 yes
N(5) C(23) C(17) 152.7(7) . . 0_555 yes
N(5) C(23) C(18) 177(1) . . 0_555 yes
N(5) C(23) C(19) 150.7(7) . . 0_555 yes
N(5) C(23) C(21) 27.3(5) . . 0_555 yes
N(5) C(23) C(22) 59.3(7) . . 0_555 yes
N(5) C(23) C(24) 59.8(7) . . 0_555 yes
N(5) C(23) C(25) 29.9(5) . . 0_555 yes
C(17) C(23) C(18) 29.5(6) . . 0_555 yes
C(17) C(23) C(19) 56.5(5) . . 0_555 yes
C(17) C(23) C(21) 168.0(9) . . 0_555 yes
C(17) C(23) C(22) 143(1) . . 0_555 yes
C(17) C(23) C(24) 95.0(8) . . 0_555 yes
C(17) C(23) C(25) 124.1(7) . . 0_555 yes
C(18) C(23) C(19) 27.1(7) . . 0_555 yes
C(18) C(23) C(21) 150(1) . . 0_555 yes
C(18) C(23) C(22) 118(1) . . 0_555 yes
C(18) C(23) C(24) 122(1) . . 0_555 yes
C(18) C(23) C(25) 151(1) . . 0_555 yes
C(19) C(23) C(21) 125.8(7) . . 0_555 yes
C(19) C(23) C(22) 95.3(9) . . 0_555 yes
C(19) C(23) C(24) 143.2(9) . . 0_555 yes
C(19) C(23) C(25) 165.5(9) . . 0_555 yes
C(21) C(23) C(22) 32.0(7) . . 0_555 yes
C(21) C(23) C(24) 87.1(8) . . 0_555 yes
C(21) C(23) C(25) 57.2(6) . . 0_555 yes
C(22) C(23) C(24) 119(1) . . 0_555 yes
C(22) C(23) C(25) 89.2(8) . . 0_555 yes
C(24) C(23) C(25) 29.9(7) . . 0_555 yes
N(5) C(24) C(18) 120.0(7) . . 0_555 yes
N(5) C(24) C(21) 28.2(4) . . 0_555 yes
N(5) C(24) C(22) 60.2(5) . . 0_555 yes
N(5) C(24) C(23) 90.0(8) . . 0_555 yes
N(5) C(24) C(25) 28.8(8) . . 0_555 yes
C(18) C(24) C(21) 91.7(6) . . 0_555 yes
C(18) C(24) C(22) 59.8(5) . . 0_555 yes
C(18) C(24) C(23) 30.0(6) . . 0_555 yes
C(18) C(24) C(25) 148(1) . . 0_555 yes
C(21) C(24) C(22) 31.9(4) . . 0_555 yes
C(21) C(24) C(23) 61.7(7) . . 0_555 yes
C(21) C(24) C(25) 57.0(9) . . 0_555 yes
C(22) C(24) C(23) 29.8(6) . . 0_555 yes
C(22) C(24) C(25) 88.9(10) . . 0_555 yes
C(23) C(24) C(25) 118(1) . . 0_555 yes
N(5) C(25) C(21) 30.2(6) . . 0_555 yes
N(5) C(25) C(22) 62.2(7) . . 0_555 yes
N(5) C(25) C(23) 92.1(9) . . 0_555 yes
N(5) C(25) C(24) 123(1) . . 0_555 yes
C(21) C(25) C(22) 32.0(5) . . 0_555 yes
C(21) C(25) C(23) 61.9(6) . . 0_555 yes
C(21) C(25) C(24) 93(1) . . 0_555 yes
C(22) C(25) C(23) 30.0(4) . . 0_555 yes
C(22) C(25) C(24) 61.3(8) . . 0_555 yes
C(23) C(25) C(24) 31.3(8) . . 0_555 yes
O(4) C(26) C(27) 32(1) . . 0_555 yes
O(4) C(27) C(26) 110(2) . . 0_555 yes
O(5) C(28) C(29) 33.516(5) . . 0_555 yes
O(5) C(29) C(28) 110.846(4) . . 0_555 yes

loop_
_geom_bond_atom_site_label_1
_geom_bond_atom_site_label_2
_geom_bond_distance
_geom_bond_site_symmetry_2
_geom_bond_publ_flag
Cu(1) O(1) 2.42(1) . yes
Cu(1) O(2) 2.82(2) . yes
Cu(1) N(1) 2.03(1) . yes
Cu(1) N(2) 1.99(1) 5_555 yes
Cu(1) N(3) 2.035(9) . yes
Cu(1) N(4) 2.009(9) . yes
P(1) F(1) 1.60(1) . yes
P(1) F(2) 1.56(1) . yes
P(1) F(3) 1.57(1) . yes
P(1) F(4) 1.59(1) . yes
P(1) F(5) 1.566(10) . yes
P(1) F(6) 1.587(10) . yes
P(2) F(7) 1.49(1) . yes
P(2) F(8) 1.61(1) . yes
P(2) F(9) 1.59(1) . yes
P(2) F(10) 1.56(2) . yes
P(2) F(11) 1.59(1) . yes
P(2) F(12) 1.51(1) . yes
F(1) F(3) 2.23(2) . yes
F(1) F(4) 2.28(2) . yes
F(1) F(5) 2.26(2) . yes
F(1) F(6) 2.25(1) . yes
F(2) F(3) 2.19(2) . yes
F(2) F(4) 2.23(2) . yes
F(2) F(5) 2.20(2) . yes
F(2) F(6) 2.21(2) . yes
F(3) F(5) 2.22(1) . yes
F(3) F(6) 2.23(2) . yes
F(4) F(5) 2.26(1) . yes
F(4) F(6) 2.22(2) . yes
F(7) F(9) 2.18(2) . yes
F(7) F(10) 2.19(2) . yes
F(7) F(11) 2.17(2) . yes
F(7) F(12) 2.13(2) . yes
F(8) F(9) 2.24(2) . yes
F(8) F(10) 2.22(2) . yes
F(8) F(11) 2.25(2) . yes
F(8) F(12) 2.22(3) . yes
F(9) F(11) 2.27(2) . yes
F(9) F(12) 2.11(2) . yes
F(10) F(11) 2.16(2) . yes
F(10) F(12) 2.28(3) . yes
O(1) O(3) 2.81(3) 7_654 yes
O(4) C(26) 2.20(3) . yes
O(4) C(27) 1.25(4) . yes
O(5) C(28) 2.3095(1) . yes
O(5) C(29) 1.3646(2) . yes
N(1) N(3) 2.84(1) . yes
N(1) C(1) 1.36(2) . yes
N(1) C(2) 2.34(2) . yes
N(1) C(3) 2.80(2) . yes
N(1) C(4) 2.37(2) . yes
N(1) C(5) 1.33(2) . yes
N(2) N(4) 2.83(1) 5_544 yes
N(2) C(6) 1.37(2) . yes
N(2) C(7) 2.42(2) . yes
N(2) C(8) 2.77(1) . yes
N(2) C(9) 2.41(2) . yes
N(2) C(10) 1.33(2) . yes
N(3) C(11) 1.33(2) . yes
N(3) C(12) 2.36(2) . yes
N(3) C(13) 2.78(1) . yes
N(3) C(14) 2.39(2) . yes
N(3) C(15) 1.34(2) . yes
N(4) C(16) 1.37(2) . yes
N(4) C(17) 2.43(1) . yes
N(4) C(18) 2.82(1) . yes
N(4) C(19) 2.38(2) . yes
N(4) C(20) 1.34(2) . yes
N(5) C(21) 1.29(2) . yes
N(5) C(22) 2.41(2) . yes
N(5) C(23) 2.81(1) . yes
N(5) C(24) 2.43(2) . yes
N(5) C(25) 1.40(2) . yes
C(1) C(2) 1.31(2) . yes
C(1) C(3) 2.39(2) . yes
C(1) C(4) 2.70(2) . yes
C(1) C(5) 2.30(2) . yes
C(2) C(3) 1.42(2) . yes
C(2) C(4) 2.37(2) . yes
C(2) C(5) 2.68(2) . yes
C(2) C(8) 2.53(2) . yes
C(3) C(4) 1.39(2) . yes
C(3) C(5) 2.40(2) . yes
C(3) C(7) 2.48(2) . yes
C(3) C(8) 1.48(1) . yes
C(3) C(9) 2.46(2) . yes
C(4) C(5) 1.38(2) . yes
C(4) C(8) 2.54(2) . yes
C(6) C(7) 1.39(2) . yes
C(6) C(8) 2.38(2) . yes
C(6) C(9) 2.75(2) . yes
C(6) C(10) 2.33(2) . yes
C(7) C(8) 1.39(2) . yes
C(7) C(9) 2.41(2) . yes
C(7) C(10) 2.76(2) . yes
C(8) C(9) 1.37(2) . yes
C(8) C(10) 2.39(2) . yes
C(9) C(10) 1.43(2) . yes
C(11) C(12) 1.41(2) . yes
C(11) C(13) 2.41(2) . yes
C(11) C(14) 2.74(2) . yes
C(11) C(15) 2.31(2) . yes
C(12) C(13) 1.34(2) . yes
C(12) C(13) 2.48(2) 2_655 yes
C(12) C(14) 2.33(2) . yes
C(12) C(15) 2.68(2) . yes
C(13) C(13) 1.50(2) 2_655 yes
C(13) C(14) 1.39(2) . yes
C(13) C(14) 2.51(2) 2_655 yes
C(13) C(15) 2.40(2) . yes
C(14) C(15) 1.40(2) . yes
C(16) C(17) 1.37(2) . yes
C(16) C(18) 2.41(2) . yes
C(16) C(19) 2.70(2) . yes
C(16) C(20) 2.29(2) . yes
C(17) C(18) 1.45(2) . yes
C(17) C(19) 2.41(2) . yes
C(17) C(20) 2.74(2) . yes
C(17) C(23) 2.55(2) . yes
C(18) C(19) 1.38(2) . yes
C(18) C(20) 2.38(2) . yes
C(18) C(22) 2.47(2) . yes
C(18) C(23) 1.51(1) . yes
C(18) C(24) 2.55(2) . yes
C(19) C(20) 1.36(2) . yes
C(19) C(23) 2.53(2) . yes
C(21) C(22) 1.45(2) . yes
C(21) C(23) 2.41(2) . yes
C(21) C(24) 2.73(2) . yes
C(21) C(25) 2.29(2) . yes
C(22) C(23) 1.36(2) . yes
C(22) C(24) 2.39(2) . yes
C(22) C(25) 2.73(2) . yes
C(23) C(24) 1.41(2) . yes
C(23) C(25) 2.38(2) . yes
C(24) C(25) 1.35(2) . yes
C(26) C(27) 1.43(3) . yes
C(28) C(29) 1.440 . yes

loop_
_geom_contact_atom_site_label_1
_geom_contact_atom_site_label_2
_geom_contact_distance
_geom_contact_site_symmetry_2
Cu(1) O(2) 2.82(2) .
O(1) O(3) 2.81(3) 7_654
N(1) N(3) 2.84(1) .
N(1) C(3) 2.80(2) .
N(2) N(4) 2.83(1) 5_544
N(2) C(8) 2.77(1) .
N(3) C(13) 2.78(1) .
N(4) C(18) 2.82(1) .
N(5) C(23) 2.81(1) .
C(1) C(4) 2.70(2) .
C(2) C(5) 2.68(2) .
C(2) C(8) 2.53(2) .
C(4) C(8) 2.54(2) .
C(6) C(9) 2.75(2) .
C(7) C(10) 2.76(2) .
C(11) C(14) 2.74(2) .
C(12) C(15) 2.68(2) .
C(13) C(14) 2.51(2) 2_655
C(16) C(19) 2.70(2) .
C(17) C(20) 2.74(2) .
C(17) C(23) 2.55(2) .
C(18) C(24) 2.55(2) .
C(19) C(23) 2.53(2) .
C(21) C(24) 2.73(2) .
C(22) C(25) 2.73(2) .
Cu(1) O(2) 2.82(2) .
F(1) C(7) 3.18(2) 5_555
F(4) O(4) 2.96(4) 4_555
F(6) O(2) 3.01(2) 5_554
F(6) F(11) 3.10(2) .
F(6) C(5) 3.17(2) 5_554
F(8) O(3) 3.05(4) 3_655
F(8) O(2) 3.10(2) 5_554
F(10) C(14) 3.07(2) 5_554
F(11) O(2) 3.06(2) 5_554
O(1) O(3) 2.81(3) 7_654
O(1) N(5) 2.95(1) 7_654
O(1) N(4) 3.11(2) .
O(1) C(1) 3.18(1) .
O(2) C(5) 3.15(2) .
O(2) C(10) 3.17(2) 5_555
O(3) O(5) 3.01(4) .
N(2) N(4) 2.83(1) 5_544
N(2) N(3) 2.85(1) 5_544
N(2) C(16) 3.06(2) 5_544
N(2) C(15) 3.11(2) 5_544
